data_9004990
loop_
_publ_author_name
'Liferovich, R. P.'
'Locock, A. J.'
'Mitchell, R. H.'
'Shpachenko, A. K.'

_publ_section_title
;
 The crystal structure of stronalsite and a
 redetermination of the structure of banalsite
;
_journal_name_full 'The Canadian Mineralogist'
_journal_page_first 533
_journal_page_last 546
_journal_paper_doi 10.2113/gscanmin.44.2.533
_journal_volume 44
_journal_year 2006
_chemical_compound_source 'Khibina peralkaline complex, Kola alkaline province, Russia'
_chemical_formula_sum 'Al4 Na2 O16 Si4 Sr'
_chemical_name_mineral Stronalsite
_space_group_IT_number 45
_symmetry_space_group_name_Hall 'I 2 -2c'
_symmetry_space_group_name_H-M 'I b a 2'
_cell_angle_alpha 90
_cell_angle_beta 90
_cell_angle_gamma 90
_cell_length_a 8.4080
_cell_length_b 9.8699
_cell_length_c 16.7083
_cell_formula_units_Z 4
_cell_volume 1386.557
_database_code_amcsd 0006093
_exptl_crystal_density_diffrn 2.921
_cod_original_formula_sum 'Sr Na2 Al4 Si4 O16'
_cod_database_code 9004990

loop_
_space_group_symop_operation_xyz
x,y,z
1/2+x,1/2+y,1/2+z
x,-y,1/2+z
1/2+x,1/2-y,+z
-x,y,1/2+z
1/2-x,1/2+y,+z
-x,-y,z
1/2-x,1/2-y,1/2+z

loop_
_atom_site_label
_atom_site_fract_x
_atom_site_fract_y
_atom_site_fract_z
_atom_site_U_iso_or_equiv
Sr 0.00000 0.50000 0.15410 0.01690
Na -0.04300 0.32440 -0.09550 0.02150
Al1 0.06930 0.19120 0.06350 0.01150
Al2 -0.27710 0.45070 0.31060 0.01050
Si1 -0.26310 0.55460 -0.00170 0.01080
Si2 0.07700 0.80090 0.24570 0.01010
O1 -0.21540 0.49110 0.40790 0.01610
O2 -0.00230 0.21540 0.15930 0.01830
O3 -0.07760 0.14270 -0.00400 0.01390
O4 0.22480 0.90640 0.24880 0.01420
O5 0.22780 0.07600 0.05710 0.01560
O6 -0.44850 0.35340 0.31000 0.01500
O7 0.12180 0.64720 0.27200 0.01640
O8 -0.11550 0.64390 0.03270 0.01340

loop_
_cod_related_entry_id
_cod_related_entry_database
_cod_related_entry_code
1 AMCSD 0006093
